data_7234615
loop_
_publ_author_name
'Chahal, Manoj'
'Raje, Sakthi'
'Kotana, Gopichand'
'Angamuthu, Raja'

_publ_section_title
;
 Binding Enabled Catalytic Activation of SO2 by Copper Koneramine
 Complexes at Ambient Conditions
;
_journal_name_full 'Green Chemistry'
_journal_paper_doi 10.1039/C9GC02647A
_journal_year 2019
_chemical_formula_moiety 'C23 H31 Cl2 Cu N9, 2(C H4 O)'
_chemical_formula_sum 'C25 H39 Cl2 Cu N9 O2'
_chemical_formula_weight 632.09
_space_group_crystal_system monoclinic
_space_group_IT_number 14
_space_group_name_Hall '-P 2yn'
_space_group_name_H-M_alt 'P 1 21/n 1'
_symmetry_space_group_name_Hall '-P 2yn'
_symmetry_space_group_name_H-M 'P 1 21/n 1'
_atom_sites_solution_hydrogens geom
_atom_sites_solution_primary dual
_audit_creation_date 2018-09-22
_audit_creation_method
;
Olex2 1.2
(compiled 2018.05.29 svn.r3508 for OlexSys, GUI svn.r5506)
;
_audit_update_record
;
2019-02-06 deposited with the CCDC.    2019-10-11 downloaded from the CCDC.
;
_cell_angle_alpha 90
_cell_angle_beta 95.9210(10)
_cell_angle_gamma 90
_cell_formula_units_Z 4
_cell_length_a 8.1817(3)
_cell_length_b 15.7088(7)
_cell_length_c 24.5591(11)
_cell_measurement_reflns_used 9907
_cell_measurement_temperature 273(2)
_cell_measurement_theta_max 27.75
_cell_measurement_theta_min 2.56
_cell_volume 3139.6(2)
_computing_cell_refinement 'SAINT V8.38A (?, 2016)'
_computing_data_reduction 'SAINT V8.38A (?, 2016)'
_computing_molecular_graphics 'Olex2 (Dolomanov et al., 2009)'
_computing_publication_material 'Olex2 (Dolomanov et al., 2009)'
_computing_structure_refinement 'ShelXL (Sheldrick, 2015)'
_computing_structure_solution 'ShelXT (Sheldrick, 2015)'
_diffrn_ambient_temperature 273
_diffrn_measured_fraction_theta_full 0.999
_diffrn_measured_fraction_theta_max 0.999
_diffrn_measurement_device_type 'Bruker APEX-II CCD'
_diffrn_measurement_method '\f and \w scans'
_diffrn_radiation_type MoK\a
_diffrn_radiation_wavelength 0.71073
_diffrn_reflns_av_R_equivalents 0.0631
_diffrn_reflns_av_unetI/netI 0.0430
_diffrn_reflns_Laue_measured_fraction_full 0.999
_diffrn_reflns_Laue_measured_fraction_max 0.999
_diffrn_reflns_limit_h_max 10
_diffrn_reflns_limit_h_min -10
_diffrn_reflns_limit_k_max 20
_diffrn_reflns_limit_k_min -20
_diffrn_reflns_limit_l_max 32
_diffrn_reflns_limit_l_min -32
_diffrn_reflns_number 48948
_diffrn_reflns_point_group_measured_fraction_full 0.999
_diffrn_reflns_point_group_measured_fraction_max 0.999
_diffrn_reflns_theta_full 25.242
_diffrn_reflns_theta_max 28.271
_diffrn_reflns_theta_min 2.112
_diffrn_standards_number 0
_exptl_absorpt_coefficient_mu 0.903
_exptl_absorpt_correction_T_max 0.7457
_exptl_absorpt_correction_T_min 0.6904
_exptl_absorpt_correction_type multi-scan
_exptl_absorpt_process_details
'SADABS-2016/2 (Bruker,2016/2) was used for absorption correction. wR2(int) was 0.0814 before and 0.0514 after correction. The Ratio of minimum to maximum transmission is 0.9258. The \l/2 correction factor is Not present.'
_exptl_crystal_colour 'metallic blue'
_exptl_crystal_colour_lustre metallic
_exptl_crystal_colour_primary blue
_exptl_crystal_density_diffrn 1.337
_exptl_crystal_description block
_exptl_crystal_F_000 1324
_exptl_crystal_size_max 0.2
_exptl_crystal_size_mid 0.18
_exptl_crystal_size_min 0.16
_refine_diff_density_max 0.592
_refine_diff_density_min -0.821
_refine_diff_density_rms 0.093
_refine_ls_extinction_method none
_refine_ls_goodness_of_fit_ref 1.055
_refine_ls_hydrogen_treatment constr
_refine_ls_matrix_type full
_refine_ls_number_parameters 360
_refine_ls_number_reflns 7778
_refine_ls_number_restraints 0
_refine_ls_restrained_S_all 1.055
_refine_ls_R_factor_all 0.0667
_refine_ls_R_factor_gt 0.0486
_refine_ls_shift/su_max 0.001
_refine_ls_shift/su_mean 0.000
_refine_ls_structure_factor_coef Fsqd
_refine_ls_weighting_details 'w=1/[\s^2^(Fo^2^)+(0.1000P)^2^] where P=(Fo^2^+2Fc^2^)/3'
_refine_ls_weighting_scheme calc
_refine_ls_wR_factor_gt 0.1375
_refine_ls_wR_factor_ref 0.1548
_reflns_Friedel_coverage 0.000
_reflns_number_gt 6197
_reflns_number_total 7778
_reflns_threshold_expression 'I > 2\s(I)'
_cod_data_source_file c9gc02647a2.cif
_cod_data_source_block 4-[Cu(L-H)Cl2]
_cod_database_code 7234615
_shelx_shelxl_version_number 2016/4
_shelx_space_group_comment
;
The symmetry employed for this shelxl refinement is uniquely defined
by the following loop, which should always be used as a source of
symmetry information in preference to the above space-group names.
They are only intended as comments.
;
_shelx_estimated_absorpt_t_max 0.869
_shelx_estimated_absorpt_t_min 0.840
_olex2_refinement_description
;
1. Fixed Uiso
 At 1.2 times of:
  All C(H) groups, All C(H,H) groups, All N(H) groups
 At 1.5 times of:
  All C(H,H,H) groups, All O(H) groups
2.a Ternary CH refined with riding coordinates:
 C6(H6), C18(H18), C21(H21)
2.b Secondary CH2 refined with riding coordinates:
 C7(H7A,H7B), C14(H14A,H14B), C13(H13A,H13B)
2.c Aromatic/amide H refined with riding coordinates:
 N8(H8), N9(H9), C4(H4), C1(H1), C12(H12), C9(H9A), C2(H2), C11(H11), C10(H10),
  C3(H3)
2.d Idealised Me refined as rotating group:
 C20(H20A,H20B,H20C), C19(H19A,H19B,H19C), C23(H23A,H23B,H23C), C22(H22A,H22B,
 H22C), C24(H24A,H24B,H24C), C25(H25A,H25B,H25C)
2.e Idealised tetrahedral OH refined as rotating group:
 O2(H2A), O1(H1A)
;
_olex2_submission_special_instructions 'No special instructions were received'

loop_
_space_group_symop_operation_xyz
'x, y, z'
'-x+1/2, y+1/2, -z+1/2'
'-x, -y, -z'
'x-1/2, -y-1/2, z-1/2'

loop_
_atom_site_label
_atom_site_type_symbol
_atom_site_fract_x
_atom_site_fract_y
_atom_site_fract_z
_atom_site_U_iso_or_equiv
_atom_site_adp_type
_atom_site_occupancy
_atom_site_site_symmetry_order
_atom_site_calc_flag
_atom_site_refinement_flags_posn
Cu1 Cu 1.06147(4) 0.59230(2) 0.44144(2) 0.01829(11) Uani 1 1 d .
Cl1 Cl 1.23025(8) 0.58028(4) 0.52026(3) 0.02643(16) Uani 1 1 d .
Cl2 Cl 1.20252(8) 0.72059(4) 0.40614(3) 0.02742(17) Uani 1 1 d .
N3 N 0.8887(3) 0.66032(14) 0.47278(9) 0.0215(5) Uani 1 1 d .
N5 N 0.7150(3) 0.35489(14) 0.30871(9) 0.0202(4) Uani 1 1 d .
N7 N 0.6441(3) 0.44064(14) 0.22877(9) 0.0235(5) Uani 1 1 d .
N1 N 1.1650(3) 0.49682(14) 0.40381(9) 0.0205(4) Uani 1 1 d .
N8 N 0.5874(3) 0.22526(14) 0.31313(9) 0.0231(5) Uani 1 1 d .
H8 H 0.516195 0.189442 0.298631 0.028 Uiso 1 1 calc R
N2 N 0.8797(3) 0.57574(14) 0.37765(9) 0.0199(5) Uani 1 1 d .
N4 N 0.8181(3) 0.48944(14) 0.30140(9) 0.0219(5) Uani 1 1 d .
N6 N 0.5212(3) 0.30405(14) 0.23621(9) 0.0220(5) Uani 1 1 d .
N9 N 0.4672(3) 0.38347(16) 0.15891(10) 0.0323(6) Uani 1 1 d .
H9 H 0.389884 0.347630 0.149603 0.039 Uiso 1 1 calc R
C5 C 1.0655(3) 0.45778(17) 0.36437(10) 0.0208(5) Uani 1 1 d .
C15 C 0.7208(3) 0.42611(16) 0.27855(10) 0.0206(5) Uani 1 1 d .
C16 C 0.6100(3) 0.29685(16) 0.28504(10) 0.0200(5) Uani 1 1 d .
C17 C 0.5474(3) 0.37585(17) 0.20928(11) 0.0234(5) Uani 1 1 d .
C8 C 0.7383(3) 0.65590(17) 0.44475(11) 0.0239(6) Uani 1 1 d .
C6 C 0.8877(3) 0.48690(16) 0.35819(10) 0.0199(5) Uani 1 1 d .
H6 H 0.821598 0.449847 0.379395 0.024 Uiso 1 1 calc R
C18 C 0.6738(4) 0.20313(18) 0.36637(11) 0.0275(6) Uani 1 1 d .
H18 H 0.669989 0.251848 0.391129 0.033 Uiso 1 1 calc R
C4 C 1.1190(4) 0.39170(19) 0.33382(12) 0.0282(6) Uani 1 1 d .
H4 H 1.047540 0.365216 0.307161 0.034 Uiso 1 1 calc R
C1 C 1.3222(3) 0.47111(18) 0.41311(11) 0.0254(6) Uani 1 1 d .
H1 H 1.391431 0.498126 0.440174 0.030 Uiso 1 1 calc R
C12 C 0.9123(4) 0.7106(2) 0.51720(12) 0.0296(6) Uani 1 1 d .
H12 H 1.016494 0.713895 0.536201 0.036 Uiso 1 1 calc R
C7 C 0.7179(3) 0.59569(16) 0.39728(12) 0.0229(5) Uani 1 1 d .
H7A H 0.666983 0.543517 0.408266 0.028 Uiso 1 1 calc R
H7B H 0.646132 0.620990 0.367741 0.028 Uiso 1 1 calc R
C9 C 0.6072(4) 0.7008(2) 0.46098(13) 0.0347(7) Uani 1 1 d .
H9A H 0.504055 0.696853 0.441352 0.042 Uiso 1 1 calc R
C14 C 0.8094(4) 0.57721(18) 0.28056(11) 0.0287(6) Uani 1 1 d .
H14A H 0.696662 0.596873 0.274367 0.034 Uiso 1 1 calc R
H14B H 0.860824 0.582225 0.246833 0.034 Uiso 1 1 calc R
C2 C 1.3842(4) 0.4054(2) 0.38350(13) 0.0327(7) Uani 1 1 d .
H2 H 1.493455 0.388822 0.390565 0.039 Uiso 1 1 calc R
C11 C 0.7864(4) 0.7574(2) 0.53525(14) 0.0413(8) Uani 1 1 d .
H11 H 0.805176 0.792044 0.565966 0.050 Uiso 1 1 calc R
C10 C 0.6314(4) 0.7521(3) 0.50702(14) 0.0441(9) Uani 1 1 d .
H10 H 0.544297 0.782619 0.518833 0.053 Uiso 1 1 calc R
C13 C 0.9058(4) 0.62639(18) 0.32734(11) 0.0253(6) Uani 1 1 d .
H13A H 1.021541 0.629269 0.322081 0.030 Uiso 1 1 calc R
H13B H 0.863505 0.683784 0.329879 0.030 Uiso 1 1 calc R
C3 C 1.2818(4) 0.3653(2) 0.34352(13) 0.0354(7) Uani 1 1 d .
H3 H 1.320804 0.321045 0.323255 0.042 Uiso 1 1 calc R
C20 C 0.8527(4) 0.1804(2) 0.36129(13) 0.0355(7) Uani 1 1 d .
H20A H 0.857525 0.135836 0.334782 0.053 Uiso 1 1 calc GR
H20B H 0.903785 0.161478 0.396126 0.053 Uiso 1 1 calc GR
H20C H 0.909437 0.229697 0.349768 0.053 Uiso 1 1 calc GR
C21 C 0.5014(5) 0.4480(2) 0.11879(13) 0.0424(9) Uani 1 1 d .
H21 H 0.529993 0.501327 0.138241 0.051 Uiso 1 1 calc R
C19 C 0.5838(4) 0.1284(2) 0.38921(13) 0.0381(7) Uani 1 1 d .
H19A H 0.471637 0.144036 0.392233 0.057 Uiso 1 1 calc GR
H19B H 0.636250 0.113577 0.424717 0.057 Uiso 1 1 calc GR
H19C H 0.586682 0.080458 0.365082 0.057 Uiso 1 1 calc GR
C23 C 0.6454(6) 0.4213(3) 0.08871(17) 0.0655(13) Uani 1 1 d .
H23A H 0.739617 0.411510 0.114619 0.098 Uiso 1 1 calc GR
H23B H 0.669703 0.465502 0.063789 0.098 Uiso 1 1 calc GR
H23C H 0.618193 0.369900 0.068645 0.098 Uiso 1 1 calc GR
C22 C 0.3460(7) 0.4626(3) 0.08022(17) 0.0687(14) Uani 1 1 d .
H22A H 0.321482 0.412393 0.058640 0.103 Uiso 1 1 calc GR
H22B H 0.362344 0.509762 0.056517 0.103 Uiso 1 1 calc GR
H22C H 0.256085 0.474868 0.101204 0.103 Uiso 1 1 calc GR
O2 O 0.4146(3) 0.70008(18) 0.31060(11) 0.0491(6) Uani 1 1 d .
H2A H 0.353861 0.701160 0.335140 0.074 Uiso 1 1 calc GR
O1 O 0.2964(4) 0.1292(2) 0.27291(13) 0.0658(9) Uani 1 1 d .
H1A H 0.243855 0.155254 0.248013 0.099 Uiso 1 1 calc GR
C24 C 0.2467(6) 0.0468(3) 0.2721(2) 0.0728(14) Uani 1 1 d .
H24A H 0.254108 0.023270 0.236405 0.109 Uiso 1 1 calc GR
H24B H 0.135047 0.043884 0.280731 0.109 Uiso 1 1 calc GR
H24C H 0.315932 0.014947 0.298751 0.109 Uiso 1 1 calc GR
C25 C 0.4863(6) 0.7823(3) 0.30534(19) 0.0672(13) Uani 1 1 d .
H25A H 0.561897 0.780285 0.277941 0.101 Uiso 1 1 calc GR
H25B H 0.543901 0.798841 0.339758 0.101 Uiso 1 1 calc GR
H25C H 0.401403 0.822997 0.294783 0.101 Uiso 1 1 calc GR

loop_
_atom_site_aniso_label
_atom_site_aniso_U_11
_atom_site_aniso_U_22
_atom_site_aniso_U_33
_atom_site_aniso_U_23
_atom_site_aniso_U_13
_atom_site_aniso_U_12
Cu1 0.01615(18) 0.02163(18) 0.01593(18) 0.00097(11) -0.00393(12) 0.00143(11)
Cl1 0.0250(3) 0.0350(4) 0.0175(3) 0.0015(2) -0.0063(2) 0.0053(3)
Cl2 0.0209(3) 0.0270(3) 0.0320(4) 0.0099(3) -0.0089(3) -0.0042(2)
N3 0.0150(11) 0.0261(12) 0.0223(11) 0.0002(9) -0.0030(8) 0.0009(8)
N5 0.0219(11) 0.0216(11) 0.0167(11) -0.0010(8) -0.0005(8) -0.0004(8)
N7 0.0286(12) 0.0238(11) 0.0166(11) 0.0005(9) -0.0043(9) -0.0034(9)
N1 0.0192(11) 0.0244(11) 0.0174(10) 0.0016(8) 0.0001(8) 0.0004(8)
N8 0.0261(12) 0.0199(11) 0.0223(11) -0.0018(8) -0.0022(9) -0.0010(9)
N2 0.0190(11) 0.0215(11) 0.0179(11) 0.0035(8) -0.0038(8) -0.0010(8)
N4 0.0245(12) 0.0245(11) 0.0151(11) 0.0029(8) -0.0048(8) -0.0040(9)
N6 0.0230(11) 0.0208(11) 0.0210(11) -0.0018(8) -0.0034(9) 0.0001(9)
N9 0.0435(15) 0.0264(12) 0.0236(13) 0.0001(10) -0.0134(11) -0.0098(11)
C5 0.0221(13) 0.0248(13) 0.0152(12) 0.0015(9) 0.0008(9) 0.0002(10)
C15 0.0203(13) 0.0234(13) 0.0179(12) -0.0021(9) 0.0010(10) 0.0003(10)
C16 0.0189(12) 0.0221(13) 0.0188(12) -0.0025(9) 0.0012(9) 0.0043(9)
C17 0.0250(14) 0.0238(13) 0.0204(13) -0.0021(10) -0.0023(10) 0.0036(10)
C8 0.0202(13) 0.0260(14) 0.0244(14) 0.0026(10) -0.0031(10) 0.0012(10)
C6 0.0205(13) 0.0242(13) 0.0141(12) 0.0011(9) -0.0036(9) -0.0026(10)
C18 0.0387(17) 0.0231(13) 0.0193(14) -0.0007(10) -0.0034(11) 0.0047(11)
C4 0.0239(14) 0.0339(16) 0.0268(15) -0.0063(12) 0.0023(11) -0.0004(11)
C1 0.0202(13) 0.0313(15) 0.0239(14) -0.0010(11) -0.0008(10) -0.0009(11)
C12 0.0217(14) 0.0389(17) 0.0269(15) -0.0090(12) -0.0036(11) 0.0045(12)
C7 0.0176(13) 0.0202(13) 0.0293(14) 0.0002(10) -0.0058(10) 0.0009(9)
C9 0.0185(14) 0.0492(19) 0.0350(17) -0.0056(14) -0.0039(12) 0.0061(13)
C14 0.0352(16) 0.0284(15) 0.0202(14) 0.0081(10) -0.0083(11) -0.0101(12)
C2 0.0202(14) 0.0400(17) 0.0379(17) -0.0038(13) 0.0038(12) 0.0091(12)
C11 0.0322(17) 0.058(2) 0.0328(17) -0.0164(15) -0.0016(13) 0.0078(15)
C10 0.0290(17) 0.066(2) 0.0373(19) -0.0155(16) 0.0015(14) 0.0176(16)
C13 0.0301(15) 0.0250(14) 0.0186(13) 0.0064(10) -0.0075(10) -0.0069(11)
C3 0.0266(16) 0.0441(19) 0.0363(17) -0.0147(14) 0.0072(13) 0.0025(13)
C20 0.0380(18) 0.0314(16) 0.0337(17) 0.0000(13) -0.0122(13) 0.0078(13)
C21 0.069(2) 0.0297(17) 0.0236(16) 0.0023(12) -0.0163(15) -0.0154(16)
C19 0.055(2) 0.0306(16) 0.0287(16) 0.0048(12) 0.0029(14) -0.0025(14)
C23 0.092(4) 0.069(3) 0.034(2) 0.0079(19) 0.002(2) -0.028(3)
C22 0.105(4) 0.046(2) 0.046(2) 0.0156(18) -0.038(2) -0.007(2)
O2 0.0368(14) 0.0677(18) 0.0416(15) 0.0001(12) -0.0023(11) 0.0105(12)
O1 0.0580(18) 0.0612(18) 0.071(2) 0.0238(15) -0.0275(15) -0.0295(15)
C24 0.066(3) 0.059(3) 0.093(4) -0.009(3) 0.006(3) -0.026(2)
C25 0.080(3) 0.072(3) 0.053(3) 0.031(2) 0.019(2) 0.005(2)

loop_
_atom_type_symbol
_atom_type_description
_atom_type_scat_dispersion_real
_atom_type_scat_dispersion_imag
_atom_type_scat_source
C C 0.0033 0.0016 'International Tables Vol C Tables 4.2.6.8 and 6.1.1.4'
H H 0.0000 0.0000 'International Tables Vol C Tables 4.2.6.8 and 6.1.1.4'
Cl Cl 0.1484 0.1585 'International Tables Vol C Tables 4.2.6.8 and 6.1.1.4'
Cu Cu 0.3201 1.2651 'International Tables Vol C Tables 4.2.6.8 and 6.1.1.4'
N N 0.0061 0.0033 'International Tables Vol C Tables 4.2.6.8 and 6.1.1.4'
O O 0.0106 0.0060 'International Tables Vol C Tables 4.2.6.8 and 6.1.1.4'

loop_
_geom_angle_atom_site_label_1
_geom_angle_atom_site_label_2
_geom_angle_atom_site_label_3
_geom_angle
Cl1 Cu1 Cl2 95.74(3)
N3 Cu1 Cl1 96.26(6)
N3 Cu1 Cl2 94.15(7)
N3 Cu1 N1 159.29(9)
N3 Cu1 N2 82.89(9)
N1 Cu1 Cl1 94.74(6)
N1 Cu1 Cl2 102.15(7)
N1 Cu1 N2 81.99(9)
N2 Cu1 Cl1 165.08(7)
N2 Cu1 Cl2 99.17(6)
C8 N3 Cu1 114.98(18)
C12 N3 Cu1 125.53(18)
C12 N3 C8 119.4(2)
C16 N5 C15 112.6(2)
C15 N7 C17 113.6(2)
C5 N1 Cu1 114.92(17)
C1 N1 Cu1 126.24(18)
C1 N1 C5 118.8(2)
C16 N8 H8 117.3
C16 N8 C18 125.4(2)
C18 N8 H8 117.3
C6 N2 Cu1 108.20(15)
C6 N2 C7 111.9(2)
C6 N2 C13 102.7(2)
C7 N2 Cu1 108.87(16)
C7 N2 C13 111.2(2)
C13 N2 Cu1 113.92(16)
C15 N4 C6 122.1(2)
C15 N4 C14 122.5(2)
C6 N4 C14 111.1(2)
C17 N6 C16 114.5(2)
C17 N9 H9 117.5
C17 N9 C21 125.0(2)
C21 N9 H9 117.5
N1 C5 C6 115.9(2)
N1 C5 C4 122.1(2)
C4 C5 C6 121.8(2)
N5 C15 N4 115.7(2)
N7 C15 N5 127.3(2)
N7 C15 N4 117.0(2)
N8 C16 N5 117.5(2)
N6 C16 N5 126.4(2)
N6 C16 N8 116.1(2)
N6 C17 N7 125.5(2)
N6 C17 N9 116.3(2)
N9 C17 N7 118.2(2)
N3 C8 C7 116.9(2)
N3 C8 C9 121.5(3)
C9 C8 C7 121.4(2)
N2 C6 C5 109.0(2)
N2 C6 H6 110.1
N4 C6 N2 105.0(2)
N4 C6 C5 112.4(2)
N4 C6 H6 110.1
C5 C6 H6 110.1
N8 C18 H18 109.0
N8 C18 C20 111.2(2)
N8 C18 C19 107.7(2)
C20 C18 H18 109.0
C19 C18 H18 109.0
C19 C18 C20 110.8(3)
C5 C4 H4 120.5
C5 C4 C3 118.9(3)
C3 C4 H4 120.5
N1 C1 H1 119.0
N1 C1 C2 121.9(3)
C2 C1 H1 119.0
N3 C12 H12 119.1
N3 C12 C11 121.7(3)
C11 C12 H12 119.1
N2 C7 C8 110.7(2)
N2 C7 H7A 109.5
N2 C7 H7B 109.5
C8 C7 H7A 109.5
C8 C7 H7B 109.5
H7A C7 H7B 108.1
C8 C9 H9A 120.5
C8 C9 C10 119.0(3)
C10 C9 H9A 120.5
N4 C14 H14A 111.4
N4 C14 H14B 111.4
N4 C14 C13 102.1(2)
H14A C14 H14B 109.2
C13 C14 H14A 111.4
C13 C14 H14B 111.4
C1 C2 H2 120.5
C3 C2 C1 119.1(3)
C3 C2 H2 120.5
C12 C11 H11 120.5
C12 C11 C10 119.0(3)
C10 C11 H11 120.5
C9 C10 H10 120.3
C11 C10 C9 119.4(3)
C11 C10 H10 120.3
N2 C13 C14 104.1(2)
N2 C13 H13A 110.9
N2 C13 H13B 110.9
C14 C13 H13A 110.9
C14 C13 H13B 110.9
H13A C13 H13B 109.0
C4 C3 H3 120.4
C2 C3 C4 119.1(3)
C2 C3 H3 120.4
C18 C20 H20A 109.5
C18 C20 H20B 109.5
C18 C20 H20C 109.5
H20A C20 H20B 109.5
H20A C20 H20C 109.5
H20B C20 H20C 109.5
N9 C21 H21 108.5
N9 C21 C23 110.5(3)
N9 C21 C22 108.5(3)
C23 C21 H21 108.5
C23 C21 C22 112.4(3)
C22 C21 H21 108.5
C18 C19 H19A 109.5
C18 C19 H19B 109.5
C18 C19 H19C 109.5
H19A C19 H19B 109.5
H19A C19 H19C 109.5
H19B C19 H19C 109.5
C21 C23 H23A 109.5
C21 C23 H23B 109.5
C21 C23 H23C 109.5
H23A C23 H23B 109.5
H23A C23 H23C 109.5
H23B C23 H23C 109.5
C21 C22 H22A 109.5
C21 C22 H22B 109.5
C21 C22 H22C 109.5
H22A C22 H22B 109.5
H22A C22 H22C 109.5
H22B C22 H22C 109.5
C25 O2 H2A 109.5
C24 O1 H1A 109.5
O1 C24 H24A 109.5
O1 C24 H24B 109.5
O1 C24 H24C 109.5
H24A C24 H24B 109.5
H24A C24 H24C 109.5
H24B C24 H24C 109.5
O2 C25 H25A 109.5
O2 C25 H25B 109.5
O2 C25 H25C 109.5
H25A C25 H25B 109.5
H25A C25 H25C 109.5
H25B C25 H25C 109.5

loop_
_geom_bond_atom_site_label_1
_geom_bond_atom_site_label_2
_geom_bond_distance
Cu1 Cl1 2.2667(7)
Cu1 Cl2 2.5202(7)
Cu1 N3 1.989(2)
Cu1 N1 1.996(2)
Cu1 N2 2.062(2)
N3 C8 1.348(3)
N3 C12 1.345(4)
N5 C15 1.345(3)
N5 C16 1.343(3)
N7 C15 1.335(3)
N7 C17 1.346(3)
N1 C5 1.347(3)
N1 C1 1.345(3)
N8 H8 0.8600
N8 C16 1.342(3)
N8 C18 1.463(3)
N2 C6 1.479(3)
N2 C7 1.489(4)
N2 C13 1.503(3)
N4 C15 1.358(3)
N4 C6 1.452(3)
N4 C14 1.470(3)
N6 C16 1.341(3)
N6 C17 1.336(4)
N9 H9 0.8600
N9 C17 1.344(3)
N9 C21 1.461(4)
C5 C6 1.518(4)
C5 C4 1.378(4)
C8 C7 1.497(4)
C8 C9 1.377(4)
C6 H6 0.9800
C18 H18 0.9800
C18 C20 1.524(4)
C18 C19 1.524(4)
C4 H4 0.9300
C4 C3 1.392(4)
C1 H1 0.9300
C1 C2 1.388(4)
C12 H12 0.9300
C12 C11 1.375(4)
C7 H7A 0.9700
C7 H7B 0.9700
C9 H9A 0.9300
C9 C10 1.385(5)
C14 H14A 0.9700
C14 H14B 0.9700
C14 C13 1.533(4)
C2 H2 0.9300
C2 C3 1.377(4)
C11 H11 0.9300
C11 C10 1.384(5)
C10 H10 0.9300
C13 H13A 0.9700
C13 H13B 0.9700
C3 H3 0.9300
C20 H20A 0.9600
C20 H20B 0.9600
C20 H20C 0.9600
C21 H21 0.9800
C21 C23 1.513(6)
C21 C22 1.523(5)
C19 H19A 0.9600
C19 H19B 0.9600
C19 H19C 0.9600
C23 H23A 0.9600
C23 H23B 0.9600
C23 H23C 0.9600
C22 H22A 0.9600
C22 H22B 0.9600
C22 H22C 0.9600
O2 H2A 0.8200
O2 C25 1.430(5)
O1 H1A 0.8200
O1 C24 1.356(5)
C24 H24A 0.9600
C24 H24B 0.9600
C24 H24C 0.9600
C25 H25A 0.9600
C25 H25B 0.9600
C25 H25C 0.9600
